data_1569839
_publ_author_name 'Boughzala, H. Jouini, T.'
_publ_section_title
;
 Preparation et structure cristalline d'un nouveau bis-diphosphate de
 bismuth et de sodium Na5 Bi (P2 O7)2
;
_journal_name_full 'Journal of Solid State Chemistry'
_journal_page_first 104
_journal_volume 143
_journal_year 1999
_chemical_formula_structural 'Na5 Bi (P2 O7)2'
_chemical_formula_sum 'Bi Na5 O14 P4'
_chemical_name_systematic
;
Pentasodium Bismuth Bis(diphosphate(V))
;
_space_group_IT_number 2
_space_group_name_Hall '-P 1'
_space_group_name_H-M_alt 'P -1'
_symmetry_Int_Tables_number 2
_symmetry_space_group_name_H-M 'P -1'
_audit_creation_date 2000/07/15
_audit_update_record 2006/04/01
_cell_angle_alpha 77.73(2)
_cell_angle_beta 109.21(3)
_cell_angle_gamma 97.92(2)
_cell_formula_units_Z 2
_cell_length_a 9.276(3)
_cell_length_b 9.806(3)
_cell_length_c 7.272(1)
_cell_volume 608.7(3)
_refine_ls_R_factor_all 0.0167
_cod_data_source_file Na5BiP2O72.cif
_cod_data_source_block 50610-ICSD
_cod_original_cell_volume 608.71
_cod_original_formula_sum 'Bi1 Na5 O14 P4'
_cod_database_code 1569839

loop_
_symmetry_equiv_pos_site_id
_symmetry_equiv_pos_as_xyz
1 '-x, -y, -z'
2 'x, y, z'

loop_
_atom_site_aniso_label
_atom_site_aniso_type_symbol
_atom_site_aniso_U_11
_atom_site_aniso_U_22
_atom_site_aniso_U_33
_atom_site_aniso_U_12
_atom_site_aniso_U_13
_atom_site_aniso_U_23
P1 P5+ 0.009(1) 0.011(1) 0.010(1) 0.000(1) 0.003(1) -.001(1)
P2 P5+ 0.009(1) 0.012(1) 0.011(1) 0.000(1) 0.004(1) -.005(1)
P3 P5+ 0.010(1) 0.010(1) 0.012(1) -.001(1) 0.004(1) -.002(1)
P4 P5+ 0.009(1) 0.010(1) 0.010(1) 0.001(1) 0.002(1) -.003(1)
Bi1 Bi3+ 0.008(1) 0.010(1) 0.012(1) -.001(1) 0.004(1) -.004(1)
Na1 Na1+ 0.017(1) 0.025(1) 0.036(1) -.003(1) -.006(1) -.001(1)
Na2 Na1+ 0.020(1) 0.022(1) 0.034(1) -.006(1) 0.016(1) -.014(1)
Na3 Na1+ 0.023(1) 0.020(1) 0.022(1) -.004(1) -.002(1) -.005(1)
Na4 Na1+ 0.017(1) 0.035(1) 0.016(1) 0.006(1) 0.003(1) -.006(1)
Na5 Na1+ 0.015(1) 0.035(1) 0.023(1) 0.002(1) 0.008(1) 0.002(1)
O1 O2- 0.016(1) 0.014(1) 0.018(1) 0.000(1) 0.008(1) -.004(1)
O2 O2- 0.011(1) 0.024(1) 0.016(1) 0.000(1) 0.000(1) -.008(1)
O3 O2- 0.014(1) 0.021(1) 0.013(1) 0.000(1) 0.005(1) 0.004(1)
O4 O2- 0.014(1) 0.016(1) 0.012(1) 0.004(1) 0.004(1) -.001(1)
O5 O2- 0.011(1) 0.030(2) 0.023(1) 0.001(1) 0.005(1) -.011(1)
O6 O2- 0.026(2) 0.011(1) 0.020(1) 0.000(1) 0.013(1) -.003(1)
O7 O2- 0.012(1) 0.023(1) 0.017(1) 0.000(1) 0.003(1) -.013(1)
O8 O2- 0.013(1) 0.026(2) 0.023(1) -.001(1) 0.002(1) -.013(1)
O9 O2- 0.022(1) 0.016(1) 0.017(1) 0.002(1) 0.013(1) 0.001(1)
O10 O2- 0.010(1) 0.011(1) 0.021(1) 0.001(1) 0.005(1) -.001(1)
O11 O2- 0.013(1) 0.014(1) 0.015(1) 0.002(1) 0.007(1) 0.001(1)
O12 O2- 0.013(1) 0.029(1) 0.021(1) 0.003(1) 0.001(1) -.014(1)
O13 O2- 0.011(1) 0.023(1) 0.015(1) 0.007(1) 0.002(1) -.002(1)
O14 O2- 0.020(1) 0.013(11) 0.022(1) 0.001(1) 0.012(1) -.001(1)

loop_
_atom_site_label
_atom_site_type_symbol
_atom_site_symmetry_multiplicity
_atom_site_Wyckoff_symbol
_atom_site_fract_x
_atom_site_fract_y
_atom_site_fract_z
_atom_site_occupancy
_atom_site_attached_hydrogens
P1 P 2 i 0.3399(1) 0.0534(1) 0.5844(1) 1. 0
P2 P 2 i 0.1371(1) 0.0352(1) 0.8175(1) 1. 0
P3 P 2 i 0.3441(1) 0.5448(1) 0.0943(1) 1. 0
P4 P 2 i 0.1093(1) 0.5501(1) 0.2818(1) 1. 0
Bi1 Bi3+ 2 i 0.1290(1) 0.2339(1) 0.1260(1) 1. 0
Na1 Na1+ 2 i 0.5278(2) 0.3343(2) 0.4289(3) 1. 0
Na2 Na1+ 2 i -.1461(2) 0.2644(2) 0.3529(2) 1. 0
Na3 Na1+ 2 i 0.5154(2) 0.1606(2) 1.0621(2) 1. 0
Na4 Na1+ 2 i 0.2654(2) -.1233(2) 0.2452(2) 1. 0
Na5 Na1+ 2 i 0.2656(2) 0.3974(2) 0.7153(2) 1. 0
O1 O2- 2 i 0.3298(3) -.0992(3) 0.5758(4) 1. 0
O2 O2- 2 i 0.4744(3) 0.0951(3) 0.7510(4) 1. 0
O3 O2- 2 i 0.3305(3) 0.1486(3) 0.3843(4) 1. 0
O4 O2- 2 i 0.1835(3) 0.0891(3) 0.6182(4) 1. 0
O5 O2- 2 i -.0298(3) 0.0525(3) 0.7688(4) 1. 0
O6 O2- 2 i 0.1798(3) -.1138(3) 0.8955(4) 1. 0
O7 O2- 2 i 0.2375(3) 0.1338(3) 0.9608(4) 1. 0
O8 O2- 2 i 0.4738(3) 0.5810(3) 0.2686(4) 1. 0
O9 O2- 2 i 0.3519(3) 0.6170(3) -.1060(4) 1. 0
O10 O2- 2 i 0.3219(3) 0.3834(3) 0.1094(4) 1. 0
O11 O2- 2 i 0.1862(3) 0.5911(3) 0.1067(4) 1. 0
O12 O2- 2 i 0.2139(3) 0.6120(3) 0.4544(4) 1. 0
O13 O2- 2 i -.0421(3) 0.6173(3) 0.1899(4) 1. 0
O14 O2- 2 i 0.0904(3) 0.3908(3) 0.3297(4) 1. 0

loop_
_atom_type_symbol
_atom_type_oxidation_number
Bi3+ 3
Na1+ 1
O2- -2
P5+ 5

loop_
_citation_id
_citation_journal_abbrev
_citation_year
_citation_journal_volume
_citation_page_first
_citation_page_last
_citation_journal_id_ASTM
primary 'Journal of Solid State Chemistry' 1999 143 104 110 JSSCBI
